data_4127766
loop_
_publ_author_name
'Zhang, Wenhan'
'Chu, Jennifer'
'Cyr, Andrew M.'
'Yueh, Han'
'Brown, Lauren E.'
'Wang, Tony T.'
'Pelletier, Jerry'
'Porco, Jr, John A'

_publ_section_title
;
 Intercepted Retro-Nazarov Reaction: Syntheses of Amidino-Rocaglate
 Derivatives and Their Biological Evaluation as eIF4A Inhibitors.
;
_journal_issue 32
_journal_name_full 'Journal of the American Chemical Society'
_journal_page_first 12891
_journal_page_last 12900
_journal_paper_doi 10.1021/jacs.9b06446
_journal_volume 141
_journal_year 2019
_chemical_formula_moiety 'C35 H32 N2 O7, C H Cl3'
_chemical_formula_sum 'C36 H33 Cl3 N2 O7'
_chemical_formula_weight 711.99
_space_group_crystal_system triclinic
_space_group_IT_number 2
_space_group_name_Hall '-P 1'
_space_group_name_H-M_alt 'P -1'
_symmetry_space_group_name_Hall '-P 1'
_symmetry_space_group_name_H-M 'P -1'
_atom_sites_solution_hydrogens geom
_atom_sites_solution_primary dual
_audit_creation_date 2017-10-18
_audit_creation_method
;
Olex2 1.2
(compiled 2017.08.10 svn.r3458 for OlexSys, GUI svn.r5381)
;
_audit_update_record
;
2017-10-18 # Formatted by publCIF

;
_cell_angle_alpha 67.226(4)
_cell_angle_beta 74.054(4)
_cell_angle_gamma 88.462(4)
_cell_formula_units_Z 2
_cell_length_a 10.4389(9)
_cell_length_b 13.2789(12)
_cell_length_c 13.6962(12)
_cell_measurement_reflns_used 9650
_cell_measurement_temperature 100(2)
_cell_measurement_theta_max 67.125
_cell_measurement_theta_min 3.624
_cell_volume 1676.4(3)
_computing_cell_refinement 'SAINT (Bruker, 2006)'
_computing_data_collection 'APEX3 (Bruker, 2016)'
_computing_data_reduction 'SAINT (Bruker, 2006)'
_computing_molecular_graphics 'Olex2 (Dolomanov et al., 2009)'
_computing_publication_material 'Olex2 (Dolomanov et al., 2009)'
_computing_structure_refinement 'ShelXL (Sheldrick, 2015)'
_computing_structure_solution 'ShelXT (Sheldrick, 2015)'
_diffrn_ambient_temperature 99.96
_diffrn_measured_fraction_theta_full 0.923
_diffrn_measured_fraction_theta_max 0.923
_diffrn_measurement_device_type 'Bruker X8 Proteum-R'
_diffrn_measurement_method '\w and \f scans'
_diffrn_radiation_monochromator Montel
_diffrn_radiation_type CuK\a
_diffrn_radiation_wavelength 1.54178
_diffrn_reflns_av_R_equivalents 0.0760
_diffrn_reflns_av_unetI/netI 0.0467
_diffrn_reflns_Laue_measured_fraction_full 0.923
_diffrn_reflns_Laue_measured_fraction_max 0.923
_diffrn_reflns_limit_h_max 12
_diffrn_reflns_limit_h_min -11
_diffrn_reflns_limit_k_max 15
_diffrn_reflns_limit_k_min -15
_diffrn_reflns_limit_l_max 16
_diffrn_reflns_limit_l_min -16
_diffrn_reflns_number 40027
_diffrn_reflns_point_group_measured_fraction_full 0.923
_diffrn_reflns_point_group_measured_fraction_max 0.923
_diffrn_reflns_theta_full 67.197
_diffrn_reflns_theta_max 67.197
_diffrn_reflns_theta_min 3.653
_diffrn_source 'rotating anode'
_exptl_absorpt_coefficient_mu 2.917
_exptl_absorpt_correction_T_max 0.7528
_exptl_absorpt_correction_T_min 0.6332
_exptl_absorpt_correction_type multi-scan
_exptl_absorpt_process_details 'SADABS (Sheldrick, 2015)'
_exptl_crystal_colour colorless
_exptl_crystal_density_diffrn 1.411
_exptl_crystal_description prism
_exptl_crystal_F_000 740
_exptl_crystal_size_max 0.159
_exptl_crystal_size_mid 0.141
_exptl_crystal_size_min 0.062
_exptl_transmission_factor_max 0.7528
_exptl_transmission_factor_min 0.6332
_refine_diff_density_max 0.558
_refine_diff_density_min -0.600
_refine_diff_density_rms 0.077
_refine_ls_extinction_method none
_refine_ls_goodness_of_fit_ref 1.095
_refine_ls_hydrogen_treatment constr
_refine_ls_matrix_type full
_refine_ls_number_parameters 466
_refine_ls_number_reflns 5544
_refine_ls_number_restraints 66
_refine_ls_restrained_S_all 1.100
_refine_ls_R_factor_all 0.0832
_refine_ls_R_factor_gt 0.0767
_refine_ls_shift/su_max 0.000
_refine_ls_shift/su_mean 0.000
_refine_ls_structure_factor_coef Fsqd
_refine_ls_weighting_details 'w=1/[\s^2^(Fo^2^)+(0.0251P)^2^+7.0356P] where P=(Fo^2^+2Fc^2^)/3'
_refine_ls_weighting_scheme calc
_refine_ls_wR_factor_gt 0.1798
_refine_ls_wR_factor_ref 0.1831
_reflns_Friedel_coverage 0.000
_reflns_number_gt 4872
_reflns_number_total 5544
_reflns_threshold_expression 'I > 2\s(I)'
_cod_data_source_file ja9b06446_si_002.cif
_cod_data_source_block zhang1a_0m
_cod_database_code 4127766
_shelx_shelxl_version_number 2016/6
_shelx_space_group_comment
;
The symmetry employed for this shelxl refinement is uniquely defined
by the following loop, which should always be used as a source of
symmetry information in preference to the above space-group names.
They are only intended as comments.
;
_olex2_refinement_description
;
1. Fixed Uiso
 At 1.2 times of:
  All C(H) groups, All C(H,H) groups, All N(H) groups
 At 1.5 times of:
  All C(H,H,H) groups, All O(H) groups
2. Restrained distances
 Cl5S-C1S
 1.75 with sigma of 0.02
 Cl2S-C1S
 1.75 with sigma of 0.02
 Cl3S-C1S
 1.75 with sigma of 0.02
 Cl6S-C1S
 1.75 with sigma of 0.02
 Cl1S-C1S
 1.75 with sigma of 0.02
 Cl4S-C1S
 1.75 with sigma of 0.02
 Cl2S-C1S \\sim Cl5S-C1S
 with sigma of 0.02
 Cl3S-C1S \\sim Cl6S-C1S
 with sigma of 0.02
 Cl4S-C1S \\sim Cl1S-C1S
 with sigma of 0.02
3. Rigid bond restraints
 C28, C29, C30, C31, C32, C33, C34
 with sigma for 1-2 distances of 0.01 and sigma for 1-3 distances of 0.01
4. Uiso/Uaniso restraints and constraints
C28 \\sim C29 \\sim C30 \\sim C31 \\sim C32 \\sim C33 \\sim C34: within 1.7A
with sigma of 0.04 and sigma for terminal atoms of 0.08
5. Others
 Sof(Cl1S)=Sof(H1SA)=Sof(Cl3S)=Sof(Cl2S)=1-FVAR(1)
 Sof(Cl5S)=Sof(H1S)=Sof(Cl4S)=Sof(Cl6S)=FVAR(1)
6.a Ternary CH refined with riding coordinates:
 C8(H8), C7(H7A), C1S(H1SA), C1S(H1S)
6.b Aromatic/amide H refined with riding coordinates:
 N1(H1), C22(H22), C18(H18), C17(H17), C25(H25), C14(H14), C3(H3), C13(H13),
 C30(H30), C2(H2), C5(H5), C1(H1A), C34(H34), C6(H6), C33(H33), C31(H31),
 C32(H32)
6.c Idealised Me refined as rotating group:
 C24(H24A,H24B,H24C), C10(H10A,H10B,H10C), C16(H16A,H16B,H16C), C27(H27A,H27B,
 H27C)
6.d Idealised tetrahedral OH refined as rotating group:
 O7(H7)
;
_olex2_submission_special_instructions 'No special instructions were received'
_publcif_funding_html
;
;

loop_
_space_group_symop_operation_xyz
'x, y, z'
'-x, -y, -z'

loop_
_atom_site_label
_atom_site_type_symbol
_atom_site_fract_x
_atom_site_fract_y
_atom_site_fract_z
_atom_site_U_iso_or_equiv
_atom_site_adp_type
_atom_site_occupancy
_atom_site_site_symmetry_order
_atom_site_calc_flag
_atom_site_refinement_flags_posn
_atom_site_refinement_flags_adp
_atom_site_refinement_flags_occupancy
_atom_site_disorder_assembly
_atom_site_disorder_group
O4 O 0.1219(2) 0.5719(2) 0.85281(19) 0.0194(6) Uani 1 1 d . . . . .
O7 O 0.3000(3) 0.7547(2) 0.5170(2) 0.0240(6) Uani 1 1 d . . . . .
H7 H 0.316514 0.816802 0.515736 0.036 Uiso 1 1 calc GR . . . .
O6 O 0.3371(3) 0.9128(2) 0.6104(2) 0.0263(6) Uani 1 1 d . . . . .
O2 O 0.1757(3) 0.5556(2) 0.4909(2) 0.0272(6) Uani 1 1 d . . . . .
O5 O -0.0705(3) 0.8982(2) 0.8798(2) 0.0279(6) Uani 1 1 d . . . . .
O3 O 0.5336(3) 0.2934(2) 1.0752(2) 0.0291(6) Uani 1 1 d . . . . .
O1 O 0.3933(3) 0.5970(3) 0.4004(2) 0.0363(7) Uani 1 1 d . . . . .
N2 N 0.5119(3) 0.7035(3) 0.5428(2) 0.0217(7) Uani 1 1 d . . . . .
N1 N 0.4558(3) 0.6858(3) 0.7199(2) 0.0212(7) Uani 1 1 d . . . . .
H1 H 0.470517 0.683400 0.781015 0.025 Uiso 1 1 calc R . . . .
C19 C 0.3254(3) 0.6693(3) 0.7077(3) 0.0168(7) Uani 1 1 d . . . . .
C20 C 0.2260(3) 0.7433(3) 0.7387(3) 0.0170(7) Uani 1 1 d . . . . .
C28 C 0.5519(3) 0.7056(3) 0.6232(3) 0.0191(8) Uani 1 1 d . U . . .
C21 C 0.1175(3) 0.6821(3) 0.8238(3) 0.0166(7) Uani 1 1 d . . . . .
C12 C 0.3190(4) 0.4774(3) 0.8600(3) 0.0190(8) Uani 1 1 d . . . . .
C11 C 0.2454(3) 0.5526(3) 0.7828(3) 0.0177(7) Uani 1 1 d . . . . .
C26 C 0.2308(4) 0.8565(3) 0.6999(3) 0.0205(8) Uani 1 1 d . . . . .
C22 C 0.0131(3) 0.7268(3) 0.8768(3) 0.0188(8) Uani 1 1 d . . . . .
H22 H -0.060283 0.682458 0.935862 0.023 Uiso 1 1 calc R . . . .
C15 C 0.4671(4) 0.3538(3) 0.9996(3) 0.0222(8) Uani 1 1 d . . . . .
C35 C 0.3671(4) 0.6765(3) 0.5848(3) 0.0195(8) Uani 1 1 d . . . . .
C8 C 0.3255(3) 0.5619(3) 0.5930(3) 0.0192(8) Uani 1 1 d . . . . .
H8 H 0.401032 0.515113 0.604923 0.023 Uiso 1 1 calc R . . . .
C23 C 0.0227(4) 0.8394(3) 0.8385(3) 0.0210(8) Uani 1 1 d . . . . .
C18 C 0.2897(4) 0.4683(3) 0.9686(3) 0.0211(8) Uani 1 1 d . . . . .
H18 H 0.217380 0.504387 0.995845 0.025 Uiso 1 1 calc R . . . .
C4 C 0.1618(4) 0.3952(3) 0.7411(3) 0.0238(8) Uani 1 1 d . . . . .
C17 C 0.3632(4) 0.4081(3) 1.0377(3) 0.0251(9) Uani 1 1 d . . . . .
H17 H 0.342394 0.404079 1.111250 0.030 Uiso 1 1 calc R . . . .
C9 C 0.3036(4) 0.5719(3) 0.4857(3) 0.0223(8) Uani 1 1 d . . . . .
C25 C 0.1299(4) 0.9058(3) 0.7497(3) 0.0222(8) Uani 1 1 d . . . . .
H25 H 0.132979 0.983441 0.724343 0.027 Uiso 1 1 calc R . . . .
C7 C 0.2075(3) 0.5158(3) 0.6987(3) 0.0188(8) Uani 1 1 d . . . . .
H7A H 0.129708 0.556807 0.680667 0.023 Uiso 1 1 calc R . . . .
C29 C 0.6934(4) 0.7325(3) 0.6122(3) 0.0265(9) Uani 1 1 d . U . . .
C14 C 0.4998(4) 0.3620(4) 0.8923(3) 0.0308(10) Uani 1 1 d . . . . .
H14 H 0.572452 0.326094 0.865367 0.037 Uiso 1 1 calc R . . . .
C3 C 0.0348(4) 0.3560(4) 0.8143(3) 0.0295(9) Uani 1 1 d . . . . .
H3 H -0.021213 0.405190 0.837000 0.035 Uiso 1 1 calc R . . . .
C13 C 0.4249(4) 0.4238(4) 0.8233(3) 0.0301(10) Uani 1 1 d . . . . .
H13 H 0.447206 0.429103 0.749315 0.036 Uiso 1 1 calc R . . . .
C24 C -0.1950(4) 0.8392(4) 0.9542(4) 0.0337(10) Uani 1 1 d . . . . .
H24A H -0.237039 0.805119 0.917424 0.051 Uiso 1 1 calc GR . . . .
H24B H -0.254338 0.889849 0.976326 0.051 Uiso 1 1 calc GR . . . .
H24C H -0.178736 0.782168 1.019891 0.051 Uiso 1 1 calc GR . . . .
C10 C 0.1518(5) 0.5709(4) 0.3868(3) 0.0371(11) Uani 1 1 d . . . . .
H10A H 0.182683 0.646276 0.333500 0.056 Uiso 1 1 calc GR . . . .
H10B H 0.055897 0.557360 0.398544 0.056 Uiso 1 1 calc GR . . . .
H10C H 0.200795 0.519513 0.358162 0.056 Uiso 1 1 calc GR . . . .
C16 C 0.6482(5) 0.2441(4) 1.0362(4) 0.0437(12) Uani 1 1 d . . . . .
H16A H 0.621197 0.188655 1.013134 0.066 Uiso 1 1 calc GR . . . .
H16B H 0.690236 0.209165 1.095494 0.066 Uiso 1 1 calc GR . . . .
H16C H 0.712073 0.300360 0.973122 0.066 Uiso 1 1 calc GR . . . .
C30 C 0.7259(4) 0.7819(5) 0.6757(4) 0.0449(13) Uani 1 1 d . U . . .
H30 H 0.657333 0.792788 0.731756 0.054 Uiso 1 1 calc R . . . .
C2 C -0.0116(5) 0.2465(4) 0.8547(4) 0.0377(11) Uani 1 1 d . . . . .
H2 H -0.098338 0.221253 0.905008 0.045 Uiso 1 1 calc R . . . .
C5 C 0.2410(5) 0.3215(4) 0.7094(4) 0.0409(12) Uani 1 1 d . . . . .
H5 H 0.327958 0.346172 0.659271 0.049 Uiso 1 1 calc R . . . .
C1 C 0.0681(5) 0.1740(4) 0.8219(4) 0.0427(12) Uani 1 1 d . . . . .
H1A H 0.036298 0.099117 0.848283 0.051 Uiso 1 1 calc R . . . .
C34 C 0.7941(4) 0.7150(4) 0.5321(5) 0.0446(12) Uani 1 1 d . U . . .
H34 H 0.773239 0.681744 0.487567 0.054 Uiso 1 1 calc R . . . .
C27 C 0.3300(5) 1.0282(4) 0.5576(4) 0.0486(14) Uani 1 1 d . . . . .
H27A H 0.243211 1.041786 0.542652 0.073 Uiso 1 1 calc GR . . . .
H27B H 0.401798 1.058084 0.487929 0.073 Uiso 1 1 calc GR . . . .
H27C H 0.340136 1.063741 0.606161 0.073 Uiso 1 1 calc GR . . . .
C6 C 0.1946(5) 0.2121(4) 0.7501(5) 0.0510(14) Uani 1 1 d . . . . .
H6 H 0.250750 0.162480 0.728279 0.061 Uiso 1 1 calc R . . . .
C33 C 0.9279(5) 0.7471(4) 0.5174(6) 0.0624(17) Uani 1 1 d . U . . .
H33 H 0.997755 0.733157 0.464139 0.075 Uiso 1 1 calc R . . . .
C31 C 0.8582(5) 0.8156(6) 0.6580(4) 0.0655(18) Uani 1 1 d . U . . .
H31 H 0.879292 0.850904 0.700843 0.079 Uiso 1 1 calc R . . . .
C32 C 0.9580(5) 0.7982(5) 0.5793(5) 0.0634(17) Uani 1 1 d . U . . .
H32 H 1.048311 0.821566 0.567326 0.076 Uiso 1 1 calc R . . . .
Cl1S Cl 0.4719(3) 0.9830(2) 0.2932(2) 0.0529(8) Uani 0.585(6) 1 d D . P A 2
Cl5S Cl 0.2564(4) 0.8654(4) 0.2110(5) 0.0696(15) Uani 0.415(6) 1 d D . P A 1
C1S C 0.3979(5) 0.8844(4) 0.2605(4) 0.0465(12) Uani 1 1 d D . . . .
H1SA H 0.404844 0.809416 0.314595 0.056 Uiso 0.585(6) 1 calc R . P A 2
H1S H 0.401509 0.817217 0.326036 0.056 Uiso 0.415(6) 1 calc R . P A 1
Cl3S Cl 0.4938(5) 0.8973(4) 0.1285(3) 0.0720(12) Uani 0.585(6) 1 d D . P A 2
Cl4S Cl 0.3656(8) 0.9963(3) 0.2990(3) 0.088(2) Uani 0.415(6) 1 d D . P A 1
Cl2S Cl 0.2342(2) 0.9007(3) 0.2693(3) 0.0633(11) Uani 0.585(6) 1 d D . P A 2
Cl6S Cl 0.5398(7) 0.9066(7) 0.1570(7) 0.091(2) Uani 0.415(6) 1 d D . P A 1

loop_
_atom_site_aniso_label
_atom_site_aniso_U_11
_atom_site_aniso_U_22
_atom_site_aniso_U_33
_atom_site_aniso_U_23
_atom_site_aniso_U_13
_atom_site_aniso_U_12
O4 0.0166(12) 0.0180(13) 0.0172(12) -0.0063(10) 0.0043(10) 0.0003(10)
O7 0.0338(15) 0.0198(14) 0.0205(13) -0.0079(11) -0.0111(11) 0.0057(12)
O6 0.0228(13) 0.0189(14) 0.0264(14) -0.0066(11) 0.0064(11) -0.0053(11)
O2 0.0244(14) 0.0385(17) 0.0192(13) -0.0119(12) -0.0059(11) -0.0045(12)
O5 0.0208(13) 0.0255(15) 0.0353(15) -0.0177(12) 0.0034(11) 0.0018(11)
O3 0.0342(15) 0.0321(16) 0.0228(14) -0.0096(12) -0.0134(12) 0.0071(12)
O1 0.0274(15) 0.060(2) 0.0253(15) -0.0245(15) -0.0020(12) 0.0034(14)
N2 0.0207(16) 0.0203(17) 0.0194(15) -0.0077(13) 0.0021(12) -0.0037(12)
N1 0.0139(14) 0.0326(18) 0.0148(14) -0.0068(13) -0.0041(12) -0.0012(13)
C19 0.0122(16) 0.0208(19) 0.0135(16) -0.0043(14) -0.0013(13) -0.0002(14)
C20 0.0132(16) 0.0231(19) 0.0143(16) -0.0081(14) -0.0022(13) 0.0002(14)
C28 0.0146(17) 0.0170(18) 0.0207(18) -0.0043(14) -0.0020(14) 0.0034(14)
C21 0.0166(17) 0.0187(19) 0.0161(16) -0.0084(14) -0.0047(14) -0.0006(14)
C12 0.0203(18) 0.0169(19) 0.0153(17) -0.0036(14) -0.0023(14) -0.0006(14)
C11 0.0162(17) 0.0202(19) 0.0161(17) -0.0091(14) -0.0010(14) 0.0031(14)
C26 0.0172(17) 0.023(2) 0.0187(18) -0.0077(15) -0.0012(14) -0.0040(15)
C22 0.0136(16) 0.023(2) 0.0170(17) -0.0079(15) 0.0006(13) -0.0022(14)
C15 0.0270(19) 0.021(2) 0.0180(18) -0.0043(15) -0.0096(15) -0.0006(15)
C35 0.0212(18) 0.0197(19) 0.0149(17) -0.0058(14) -0.0029(14) 0.0037(15)
C8 0.0168(17) 0.0217(19) 0.0169(17) -0.0071(14) -0.0023(14) 0.0018(14)
C23 0.0178(18) 0.025(2) 0.0231(18) -0.0144(16) -0.0034(15) 0.0023(15)
C18 0.0228(19) 0.022(2) 0.0180(17) -0.0094(15) -0.0030(15) -0.0016(15)
C4 0.0235(19) 0.029(2) 0.0182(18) -0.0097(16) -0.0035(15) -0.0024(16)
C17 0.030(2) 0.029(2) 0.0143(17) -0.0077(16) -0.0043(15) -0.0009(17)
C9 0.0215(19) 0.024(2) 0.0219(19) -0.0114(16) -0.0044(16) 0.0022(15)
C25 0.0210(18) 0.0181(19) 0.0267(19) -0.0105(16) -0.0030(15) -0.0013(15)
C7 0.0168(17) 0.0209(19) 0.0164(17) -0.0070(14) -0.0016(14) 0.0005(14)
C29 0.0150(18) 0.025(2) 0.026(2) 0.0018(16) -0.0032(15) 0.0010(15)
C14 0.030(2) 0.041(3) 0.023(2) -0.0150(18) -0.0077(17) 0.0147(19)
C3 0.025(2) 0.032(2) 0.032(2) -0.0175(18) -0.0028(17) 0.0005(17)
C13 0.035(2) 0.040(3) 0.0160(18) -0.0125(17) -0.0080(16) 0.0139(19)
C24 0.022(2) 0.035(2) 0.040(2) -0.020(2) 0.0068(18) 0.0015(17)
C10 0.037(2) 0.055(3) 0.025(2) -0.018(2) -0.0134(18) -0.006(2)
C16 0.046(3) 0.056(3) 0.042(3) -0.026(2) -0.025(2) 0.025(2)
C30 0.026(2) 0.075(4) 0.025(2) -0.009(2) -0.0087(18) -0.012(2)
C2 0.034(2) 0.033(3) 0.039(2) -0.015(2) 0.0025(19) -0.0106(19)
C5 0.035(2) 0.028(2) 0.048(3) -0.018(2) 0.011(2) -0.0050(19)
C1 0.049(3) 0.029(3) 0.043(3) -0.016(2) 0.000(2) -0.010(2)
C34 0.021(2) 0.035(3) 0.069(3) -0.023(2) 0.005(2) 0.0006(18)
C27 0.050(3) 0.023(2) 0.047(3) -0.008(2) 0.019(2) -0.008(2)
C6 0.051(3) 0.031(3) 0.063(3) -0.027(2) 0.009(3) -0.003(2)
C33 0.018(2) 0.041(3) 0.103(5) -0.020(3) 0.011(3) 0.005(2)
C31 0.035(3) 0.114(5) 0.037(3) -0.011(3) -0.017(2) -0.028(3)
C32 0.020(2) 0.074(4) 0.075(4) -0.002(3) -0.019(2) -0.008(2)
Cl1S 0.0624(19) 0.0481(14) 0.0590(14) -0.0291(11) -0.0218(12) 0.0009(12)
Cl5S 0.074(3) 0.058(2) 0.084(3) -0.026(2) -0.037(2) 0.0104(19)
C1S 0.057(3) 0.045(3) 0.036(3) -0.016(2) -0.010(2) -0.002(2)
Cl3S 0.078(3) 0.088(2) 0.0497(18) -0.0422(17) 0.0062(17) -0.008(2)
Cl4S 0.163(7) 0.054(2) 0.056(2) -0.0322(19) -0.031(3) 0.018(3)
Cl2S 0.0360(12) 0.0664(19) 0.071(2) -0.0073(15) -0.0178(12) -0.0017(11)
Cl6S 0.072(4) 0.088(4) 0.086(5) -0.031(3) 0.012(3) -0.003(3)

loop_
_atom_type_symbol
_atom_type_description
_atom_type_scat_dispersion_real
_atom_type_scat_dispersion_imag
_atom_type_scat_source
C C 0.0181 0.0091 'International Tables Vol C Tables 4.2.6.8 and 6.1.1.4'
H H 0.0000 0.0000 'International Tables Vol C Tables 4.2.6.8 and 6.1.1.4'
Cl Cl 0.3639 0.7018 'International Tables Vol C Tables 4.2.6.8 and 6.1.1.4'
N N 0.0311 0.0180 'International Tables Vol C Tables 4.2.6.8 and 6.1.1.4'
O O 0.0492 0.0322 'International Tables Vol C Tables 4.2.6.8 and 6.1.1.4'

loop_
_geom_angle_atom_site_label_1
_geom_angle_atom_site_label_2
_geom_angle_atom_site_label_3
_geom_angle
C21 O4 C11 108.6(3)
C35 O7 H7 109.5
C26 O6 C27 116.1(3)
C9 O2 C10 115.2(3)
C23 O5 C24 116.8(3)
C15 O3 C16 117.4(3)
C28 N2 C35 107.0(3)
C19 N1 H1 125.0
C28 N1 H1 125.0
C28 N1 C19 110.0(3)
N1 C19 C20 114.0(3)
N1 C19 C11 116.7(3)
N1 C19 C35 100.3(3)
C20 C19 C11 100.9(3)
C20 C19 C35 119.2(3)
C35 C19 C11 106.3(3)
C21 C20 C19 110.1(3)
C21 C20 C26 118.8(3)
C26 C20 C19 131.0(3)
N2 C28 N1 116.4(3)
N2 C28 C29 123.2(3)
N1 C28 C29 120.4(3)
O4 C21 C20 113.6(3)
O4 C21 C22 122.5(3)
C20 C21 C22 123.9(3)
C18 C12 C11 120.4(3)
C13 C12 C11 121.8(3)
C13 C12 C18 117.6(3)
O4 C11 C19 106.4(3)
O4 C11 C12 106.5(3)
O4 C11 C7 107.8(3)
C12 C11 C19 112.7(3)
C12 C11 C7 119.1(3)
C7 C11 C19 103.5(3)
O6 C26 C20 115.9(3)
O6 C26 C25 124.2(3)
C20 C26 C25 119.8(3)
C21 C22 H22 122.1
C23 C22 C21 115.8(3)
C23 C22 H22 122.1
C17 C15 O3 115.9(3)
C14 C15 O3 123.8(4)
C14 C15 C17 120.2(4)
O7 C35 N2 111.3(3)
O7 C35 C19 112.8(3)
O7 C35 C8 108.2(3)
N2 C35 C19 106.2(3)
N2 C35 C8 112.4(3)
C8 C35 C19 105.8(3)
C35 C8 H8 108.0
C9 C8 C35 109.6(3)
C9 C8 H8 108.0
C9 C8 C7 118.4(3)
C7 C8 C35 104.5(3)
C7 C8 H8 108.0
O5 C23 C22 124.3(3)
O5 C23 C25 113.3(3)
C22 C23 C25 122.4(3)
C12 C18 H18 119.2
C17 C18 C12 121.5(3)
C17 C18 H18 119.2
C3 C4 C7 119.2(4)
C5 C4 C7 122.8(3)
C5 C4 C3 118.0(4)
C15 C17 H17 120.1
C18 C17 C15 119.7(3)
C18 C17 H17 120.1
O2 C9 C8 114.4(3)
O1 C9 O2 122.5(4)
O1 C9 C8 123.0(4)
C26 C25 C23 119.1(3)
C26 C25 H25 120.4
C23 C25 H25 120.4
C11 C7 H7A 106.2
C8 C7 C11 105.2(3)
C8 C7 H7A 106.2
C4 C7 C11 115.6(3)
C4 C7 C8 116.7(3)
C4 C7 H7A 106.2
C30 C29 C28 121.0(4)
C34 C29 C28 119.5(4)
C34 C29 C30 119.4(4)
C15 C14 H14 120.4
C15 C14 C13 119.2(4)
C13 C14 H14 120.4
C4 C3 H3 119.4
C2 C3 C4 121.2(4)
C2 C3 H3 119.4
C12 C13 C14 121.7(4)
C12 C13 H13 119.2
C14 C13 H13 119.2
O5 C24 H24A 109.5
O5 C24 H24B 109.5
O5 C24 H24C 109.5
H24A C24 H24B 109.5
H24A C24 H24C 109.5
H24B C24 H24C 109.5
O2 C10 H10A 109.5
O2 C10 H10B 109.5
O2 C10 H10C 109.5
H10A C10 H10B 109.5
H10A C10 H10C 109.5
H10B C10 H10C 109.5
O3 C16 H16A 109.5
O3 C16 H16B 109.5
O3 C16 H16C 109.5
H16A C16 H16B 109.5
H16A C16 H16C 109.5
H16B C16 H16C 109.5
C29 C30 H30 119.7
C29 C30 C31 120.5(5)
C31 C30 H30 119.7
C3 C2 H2 119.9
C1 C2 C3 120.2(4)
C1 C2 H2 119.9
C4 C5 H5 119.7
C6 C5 C4 120.6(4)
C6 C5 H5 119.7
C2 C1 H1A 120.6
C6 C1 C2 118.9(4)
C6 C1 H1A 120.6
C29 C34 H34 120.3
C29 C34 C33 119.3(5)
C33 C34 H34 120.3
O6 C27 H27A 109.5
O6 C27 H27B 109.5
O6 C27 H27C 109.5
H27A C27 H27B 109.5
H27A C27 H27C 109.5
H27B C27 H27C 109.5
C5 C6 H6 119.5
C1 C6 C5 121.1(5)
C1 C6 H6 119.5
C34 C33 H33 119.8
C32 C33 C34 120.5(5)
C32 C33 H33 119.8
C30 C31 H31 119.8
C32 C31 C30 120.3(6)
C32 C31 H31 119.8
C33 C32 H32 120.0
C31 C32 C33 119.9(5)
C31 C32 H32 120.0
Cl1S C1S H1SA 108.3
Cl5S C1S H1S 109.9
Cl3S C1S Cl1S 107.1(3)
Cl3S C1S H1SA 108.3
Cl4S C1S Cl5S 105.8(4)
Cl4S C1S H1S 109.9
Cl2S C1S Cl1S 111.7(3)
Cl2S C1S H1SA 108.3
Cl2S C1S Cl3S 112.9(3)
Cl6S C1S Cl5S 108.0(4)
Cl6S C1S H1S 109.9
Cl6S C1S Cl4S 113.2(4)

loop_
_geom_bond_atom_site_label_1
_geom_bond_atom_site_label_2
_geom_bond_distance
O4 C21 1.363(4)
O4 C11 1.463(4)
O7 H7 0.8400
O7 C35 1.416(4)
O6 C26 1.372(4)
O6 C27 1.429(5)
O2 C9 1.336(5)
O2 C10 1.450(5)
O5 C23 1.369(4)
O5 C24 1.432(5)
O3 C15 1.385(4)
O3 C16 1.423(5)
O1 C9 1.212(5)
N2 C28 1.290(5)
N2 C35 1.462(5)
N1 H1 0.8800
N1 C19 1.448(4)
N1 C28 1.358(5)
C19 C20 1.500(5)
C19 C11 1.588(5)
C19 C35 1.583(5)
C20 C21 1.376(5)
C20 C26 1.384(5)
C28 C29 1.482(5)
C21 C22 1.390(5)
C12 C11 1.514(5)
C12 C18 1.390(5)
C12 C13 1.382(5)
C11 C7 1.555(5)
C26 C25 1.385(5)
C22 H22 0.9500
C22 C23 1.376(5)
C15 C17 1.381(6)
C15 C14 1.376(5)
C35 C8 1.547(5)
C8 H8 1.0000
C8 C9 1.503(5)
C8 C7 1.538(5)
C23 C25 1.408(5)
C18 H18 0.9500
C18 C17 1.380(5)
C4 C7 1.516(5)
C4 C3 1.392(5)
C4 C5 1.385(6)
C17 H17 0.9500
C25 H25 0.9500
C7 H7A 1.0000
C29 C30 1.384(7)
C29 C34 1.383(6)
C14 H14 0.9500
C14 C13 1.395(6)
C3 H3 0.9500
C3 C2 1.387(6)
C13 H13 0.9500
C24 H24A 0.9800
C24 H24B 0.9800
C24 H24C 0.9800
C10 H10A 0.9800
C10 H10B 0.9800
C10 H10C 0.9800
C16 H16A 0.9800
C16 H16B 0.9800
C16 H16C 0.9800
C30 H30 0.9500
C30 C31 1.390(6)
C2 H2 0.9500
C2 C1 1.380(7)
C5 H5 0.9500
C5 C6 1.385(7)
C1 H1A 0.9500
C1 C6 1.380(7)
C34 H34 0.9500
C34 C33 1.407(7)
C27 H27A 0.9800
C27 H27B 0.9800
C27 H27C 0.9800
C6 H6 0.9500
C33 H33 0.9500
C33 C32 1.373(9)
C31 H31 0.9500
C31 C32 1.365(9)
C32 H32 0.9500
Cl1S C1S 1.792(5)
Cl5S C1S 1.846(6)
C1S H1SA 1.0000
C1S H1S 1.0000
C1S Cl3S 1.753(6)
C1S Cl4S 1.756(6)
C1S Cl2S 1.694(5)
C1S Cl6S 1.684(7)
